data_4304887
loop_
_publ_author_name
'So Young Lee'
'Sunhong Park'
'Hyun Jee Kim'
'Jong Hwa Jung'
'Shim Sung Lee'

_publ_section_title
;
Ligand- and Anion-Directed Assembly of Exo-Coordinated Mercury(II) Halide
Complexes with O2S2-Donor Macrocycles
;
_journal_name_full 'Inorganic Chemistry'
_journal_page_first 1913
_journal_page_last 1915
_journal_paper_doi 10.1021/ic702496e
_journal_volume 47
_journal_year 2008
_chemical_formula_sum 'C20 H24 Br2 Hg O2 S2'
_chemical_formula_weight 720.92
_chemical_name_systematic
; 
 ? 
;
_space_group_IT_number 9
_symmetry_cell_setting monoclinic
_symmetry_space_group_name_Hall 'C -2yc'
_symmetry_space_group_name_H-M 'C 1 c 1'
_atom_sites_solution_hydrogens geom
_atom_sites_solution_primary direct
_atom_sites_solution_secondary difmap
_audit_creation_method SHELXL
_cell_angle_alpha 90.00
_cell_angle_beta 97.691(2)
_cell_angle_gamma 90.00
_cell_formula_units_Z 4
_cell_length_a 8.5707(8)
_cell_length_b 13.9847(14)
_cell_length_c 19.1698(18)
_cell_measurement_reflns_used 1902
_cell_measurement_temperature 173(2)
_cell_measurement_theta_max 24.71
_cell_measurement_theta_min 2.81
_cell_volume 2277.0(4)
_computing_cell_refinement 'Bruker SMART'
_computing_data_collection 'Bruker SMART'
_computing_data_reduction 'Bruker SAINT'
_computing_molecular_graphics 'Bruker SHELXTL'
_computing_publication_material 'Bruker SHELXTL'
_computing_structure_refinement 'Bruker SHELXTL'
_computing_structure_solution 'Bruker SHELXTL'
_diffrn_ambient_temperature 173(2)
_diffrn_measured_fraction_theta_full 0.955
_diffrn_measured_fraction_theta_max 0.955
_diffrn_measurement_device_type 'CCD area detector'
_diffrn_measurement_method 'phi and omega scans'
_diffrn_radiation_monochromator graphite
_diffrn_radiation_source 'fine-focus sealed tube'
_diffrn_radiation_type MoK\a
_diffrn_radiation_wavelength 0.71073
_diffrn_reflns_av_R_equivalents 0.0591
_diffrn_reflns_av_sigmaI/netI 0.1001
_diffrn_reflns_limit_h_max 11
_diffrn_reflns_limit_h_min -11
_diffrn_reflns_limit_k_max 17
_diffrn_reflns_limit_k_min -18
_diffrn_reflns_limit_l_max 25
_diffrn_reflns_limit_l_min -21
_diffrn_reflns_number 7214
_diffrn_reflns_theta_full 28.29
_diffrn_reflns_theta_max 28.29
_diffrn_reflns_theta_min 2.14
_exptl_absorpt_coefficient_mu 10.465
_exptl_absorpt_correction_type 'empirical SADABS'
_exptl_absorpt_process_details
; 
 Ratio of minimum to maximum apparent transmission:  0.560721 
;
_exptl_crystal_colour colorless
_exptl_crystal_density_diffrn 2.103
_exptl_crystal_density_method 'not measured'
_exptl_crystal_description block
_exptl_crystal_F_000 1368
_exptl_crystal_size_max 0.25
_exptl_crystal_size_mid 0.10
_exptl_crystal_size_min 0.05
_refine_diff_density_max 1.333
_refine_diff_density_min -1.577
_refine_diff_density_rms 0.208
_refine_ls_abs_structure_details 'Flack H D (1983), Acta Cryst. A39, 876-881'
_refine_ls_abs_structure_Flack 0.007(10)
_refine_ls_extinction_method none
_refine_ls_goodness_of_fit_ref 0.929
_refine_ls_hydrogen_treatment constr
_refine_ls_matrix_type full
_refine_ls_number_parameters 244
_refine_ls_number_reflns 3781
_refine_ls_number_restraints 2
_refine_ls_restrained_S_all 0.929
_refine_ls_R_factor_all 0.0655
_refine_ls_R_factor_gt 0.0385
_refine_ls_shift/su_max 0.000
_refine_ls_shift/su_mean 0.000
_refine_ls_structure_factor_coef Fsqd
_refine_ls_weighting_details 'calc w=1/[\s^2^(Fo^2^)+(0.0000P)^2^+0.0000P] where P=(Fo^2^+2Fc^2^)/3'
_refine_ls_weighting_scheme calc
_refine_ls_wR_factor_gt 0.0685
_refine_ls_wR_factor_ref 0.0789
_reflns_number_gt 2985
_reflns_number_total 3781
_reflns_threshold_expression >2sigma(I)
_cod_data_source_file ic702496e-file016.cif
_cod_data_source_block complex4a
_cod_depositor_comments
;
The following automatic conversions were performed:
'_symmetry_cell_setting' value 'Monoclinic' changed to 'monoclinic'
according to '/home/saulius/struct/CIF-dictionaries/cif_core.dic'
dictionary named 'cif_core.dic' version 2.4.1 from 2010-06-29.

Automatic conversion script
Id: cif_fix_enum 1527 2010-12-29 10:47:43Z saulius 
;
_cod_original_sg_symbol_H-M 'C c'
_cod_database_code 4304887

loop_
_symmetry_equiv_pos_as_xyz
'x, y, z'
'x, -y, z+1/2'
'x+1/2, y+1/2, z'
'x+1/2, -y+1/2, z+1/2'

loop_
_atom_site_label
_atom_site_type_symbol
_atom_site_fract_x
_atom_site_fract_y
_atom_site_fract_z
_atom_site_U_iso_or_equiv
_atom_site_adp_type
_atom_site_occupancy
_atom_site_symmetry_multiplicity
_atom_site_calc_flag
_atom_site_refinement_flags
_atom_site_disorder_assembly
_atom_site_disorder_group
Hg1 Hg -0.02715(4) -0.29396(3) -0.70890(3) 0.02690(11) Uani 1 1 d . . .
Br1 Br -0.07543(14) -0.11752(9) -0.68722(6) 0.0381(3) Uani 1 1 d . . .
Br2 Br 0.02657(15) -0.41869(10) -0.61464(7) 0.0415(3) Uani 1 1 d . . .
S1 S 0.6941(3) -0.3470(2) -0.77826(14) 0.0244(6) Uani 1 1 d . . .
S2 S 0.1284(3) -0.31859(19) -0.81341(14) 0.0227(6) Uani 1 1 d . . .
O1 O 0.2659(8) -0.2964(6) -0.9534(4) 0.0297(18) Uani 1 1 d . . .
O2 O 0.6221(8) -0.4782(6) -0.9164(4) 0.0272(18) Uani 1 1 d . . .
C1 C 0.3904(13) -0.3391(9) -0.9871(6) 0.031(3) Uani 1 1 d . . .
H1A H 0.4933 -0.3191 -0.9615 0.037 Uiso 1 1 calc R . .
H1B H 0.3837 -0.3143 -1.0358 0.037 Uiso 1 1 calc R . .
C2 C 0.3837(13) -0.4488(9) -0.9895(6) 0.031(3) Uani 1 1 d . . .
H2A H 0.3345 -0.4728 -0.9490 0.038 Uiso 1 1 calc R . .
H2B H 0.3178 -0.4695 -1.0333 0.038 Uiso 1 1 calc R . .
C3 C 0.5467(12) -0.4909(9) -0.9871(5) 0.029(3) Uani 1 1 d . . .
H3A H 0.5403 -0.5596 -0.9994 0.034 Uiso 1 1 calc R . .
H3B H 0.6062 -0.4574 -1.0206 0.034 Uiso 1 1 calc R . .
C4 C 0.7690(11) -0.5095(8) -0.8991(6) 0.026(3) Uani 1 1 d . . .
C5 C 0.8680(13) -0.5413(8) -0.9465(6) 0.027(3) Uani 1 1 d . . .
H5A H 0.8336 -0.5402 -0.9957 0.032 Uiso 1 1 calc R . .
C6 C 1.0183(14) -0.5748(9) -0.9208(7) 0.036(3) Uani 1 1 d . . .
H6A H 1.0849 -0.5970 -0.9532 0.043 Uiso 1 1 calc R . .
C7 C 1.0725(13) -0.5766(8) -0.8500(7) 0.036(3) Uani 1 1 d . . .
H7A H 1.1756 -0.5991 -0.8338 0.043 Uiso 1 1 calc R . .
C8 C 0.9755(12) -0.5453(8) -0.8029(6) 0.028(3) Uani 1 1 d . . .
H8A H 1.0124 -0.5471 -0.7539 0.033 Uiso 1 1 calc R . .
C9 C 0.8236(12) -0.5108(8) -0.8256(5) 0.026(3) Uani 1 1 d . . .
C10 C 0.7173(12) -0.4766(8) -0.7738(6) 0.026(3) Uani 1 1 d . . .
H10A H 0.7627 -0.4953 -0.7255 0.031 Uiso 1 1 calc R . .
H10B H 0.6129 -0.5074 -0.7845 0.031 Uiso 1 1 calc R . .
C11 C 0.5784(13) -0.3286(9) -0.7072(6) 0.029(3) Uani 1 1 d . . .
H11A H 0.6193 -0.3705 -0.6672 0.035 Uiso 1 1 calc R . .
H11B H 0.5909 -0.2615 -0.6909 0.035 Uiso 1 1 calc R . .
C12 C 0.4031(12) -0.3495(9) -0.7282(6) 0.024(3) Uani 1 1 d . . .
H12A H 0.3908 -0.4142 -0.7493 0.029 Uiso 1 1 calc R . .
H12B H 0.3494 -0.3490 -0.6856 0.029 Uiso 1 1 calc R . .
C13 C 0.3269(11) -0.2783(8) -0.7796(6) 0.028(3) Uani 1 1 d . . .
H13A H 0.3898 -0.2708 -0.8189 0.033 Uiso 1 1 calc R . .
H13B H 0.3216 -0.2154 -0.7562 0.033 Uiso 1 1 calc R . .
C14 C 0.0584(12) -0.2207(8) -0.8740(6) 0.029(3) Uani 1 1 d . . .
H14A H -0.0291 -0.1867 -0.8559 0.034 Uiso 1 1 calc R . .
H14B H 0.1449 -0.1745 -0.8766 0.034 Uiso 1 1 calc R . .
C15 C 0.0027(13) -0.2592(9) -0.9466(6) 0.027(3) Uani 1 1 d . . .
C16 C -0.1520(13) -0.2568(9) -0.9760(6) 0.030(3) Uani 1 1 d . . .
H16A H -0.2277 -0.2303 -0.9496 0.036 Uiso 1 1 calc R . .
C17 C -0.2011(13) -0.2914(9) -1.0422(6) 0.036(3) Uani 1 1 d . . .
H17A H -0.3094 -0.2894 -1.0610 0.043 Uiso 1 1 calc R . .
C18 C -0.0907(13) -0.3299(9) -1.0821(6) 0.033(3) Uani 1 1 d . . .
H18A H -0.1236 -0.3542 -1.1280 0.040 Uiso 1 1 calc R . .
C19 C 0.0683(14) -0.3321(8) -1.0538(5) 0.027(3) Uani 1 1 d . . .
H19A H 0.1441 -0.3574 -1.0806 0.032 Uiso 1 1 calc R . .
C20 C 0.1151(11) -0.2976(8) -0.9871(6) 0.026(2) Uani 1 1 d . . .

loop_
_atom_site_aniso_label
_atom_site_aniso_U_11
_atom_site_aniso_U_22
_atom_site_aniso_U_33
_atom_site_aniso_U_23
_atom_site_aniso_U_13
_atom_site_aniso_U_12
Hg1 0.01914(16) 0.0317(2) 0.0303(2) 0.0025(3) 0.00462(13) -0.0024(3)
Br1 0.0485(7) 0.0282(8) 0.0389(7) 0.0003(6) 0.0111(6) -0.0027(6)
Br2 0.0471(8) 0.0438(9) 0.0313(7) 0.0117(6) -0.0035(5) -0.0027(6)
S1 0.0148(12) 0.0292(17) 0.0290(16) -0.0013(12) 0.0019(11) 0.0003(11)
S2 0.0185(12) 0.0213(17) 0.0293(16) 0.0025(11) 0.0068(11) -0.0003(11)
O1 0.022(4) 0.039(5) 0.027(4) -0.003(4) 0.001(3) 0.001(4)
O2 0.018(4) 0.037(5) 0.025(4) -0.003(4) -0.004(3) 0.001(4)
C1 0.026(6) 0.032(8) 0.037(7) 0.002(6) 0.016(5) -0.001(5)
C2 0.024(6) 0.041(9) 0.028(7) 0.006(6) -0.001(5) -0.001(5)
C3 0.025(6) 0.038(8) 0.021(6) -0.005(5) -0.001(4) 0.004(5)
C4 0.019(5) 0.024(7) 0.035(7) -0.005(5) 0.011(5) -0.005(5)
C5 0.025(6) 0.022(7) 0.035(7) 0.004(5) 0.009(5) -0.002(5)
C6 0.030(6) 0.040(9) 0.041(8) 0.009(6) 0.014(5) 0.012(6)
C7 0.026(6) 0.022(7) 0.060(9) 0.002(6) 0.006(6) 0.003(5)
C8 0.021(5) 0.025(7) 0.037(7) -0.004(5) 0.004(5) -0.007(5)
C9 0.021(5) 0.030(7) 0.029(6) 0.001(5) 0.010(4) -0.004(5)
C10 0.017(5) 0.021(7) 0.039(7) 0.010(5) 0.003(5) -0.002(5)
C11 0.023(6) 0.043(8) 0.022(6) -0.009(5) 0.009(5) -0.004(5)
C12 0.014(5) 0.031(8) 0.029(7) 0.000(5) 0.006(5) -0.001(5)
C13 0.013(5) 0.033(8) 0.035(6) 0.001(5) -0.003(4) -0.009(5)
C14 0.020(5) 0.025(8) 0.042(7) -0.006(5) 0.006(5) 0.003(5)
C15 0.025(6) 0.026(7) 0.032(7) 0.009(5) 0.007(5) 0.000(5)
C16 0.022(6) 0.030(7) 0.038(7) 0.009(5) 0.004(5) 0.005(5)
C17 0.027(6) 0.034(8) 0.046(8) 0.005(7) 0.000(5) -0.002(6)
C18 0.027(6) 0.029(7) 0.040(7) 0.013(5) -0.007(5) 0.001(5)
C19 0.044(7) 0.022(7) 0.016(6) 0.003(5) 0.006(5) 0.008(5)
C20 0.014(5) 0.031(7) 0.034(6) 0.013(6) 0.004(4) 0.008(5)

loop_
_atom_type_symbol
_atom_type_description
_atom_type_scat_dispersion_real
_atom_type_scat_dispersion_imag
_atom_type_scat_source
C C 0.0033 0.0016 'International Tables Vol C Tables 4.2.6.8 and 6.1.1.4'
H H 0.0000 0.0000 'International Tables Vol C Tables 4.2.6.8 and 6.1.1.4'
O O 0.0106 0.0060 'International Tables Vol C Tables 4.2.6.8 and 6.1.1.4'
S S 0.1246 0.1234 'International Tables Vol C Tables 4.2.6.8 and 6.1.1.4'
Br Br -0.2901 2.4595 'International Tables Vol C Tables 4.2.6.8 and 6.1.1.4'
Hg Hg -2.3894 9.2266 'International Tables Vol C Tables 4.2.6.8 and 6.1.1.4'

loop_
_geom_angle_atom_site_label_1
_geom_angle_atom_site_label_2
_geom_angle_atom_site_label_3
_geom_angle
_geom_angle_site_symmetry_1
_geom_angle_site_symmetry_3
_geom_angle_publ_flag
Br2 Hg1 Br1 125.06(4) . . ?
Br2 Hg1 S2 113.78(7) . . ?
Br1 Hg1 S2 111.67(7) . . ?
Br2 Hg1 S1 103.31(7) . 1_455 ?
Br1 Hg1 S1 101.31(7) . 1_455 ?
S2 Hg1 S1 95.55(8) . 1_455 ?
C11 S1 C10 100.0(5) . . ?
C11 S1 Hg1 97.4(4) . 1_655 ?
C10 S1 Hg1 99.7(3) . 1_655 ?
C13 S2 C14 101.8(5) . . ?
C13 S2 Hg1 103.7(4) . . ?
C14 S2 Hg1 103.5(3) . . ?
C20 O1 C1 119.4(8) . . ?
C4 O2 C3 119.1(8) . . ?
O1 C1 C2 113.5(9) . . ?
C3 C2 C1 111.0(10) . . ?
O2 C3 C2 106.3(8) . . ?
O2 C4 C5 125.4(10) . . ?
O2 C4 C9 115.1(8) . . ?
C5 C4 C9 119.5(10) . . ?
C4 C5 C6 119.3(11) . . ?
C7 C6 C5 121.8(10) . . ?
C6 C7 C8 119.2(11) . . ?
C7 C8 C9 121.5(11) . . ?
C8 C9 C4 118.7(9) . . ?
C8 C9 C10 121.4(10) . . ?
C4 C9 C10 119.9(9) . . ?
C9 C10 S1 110.8(7) . . ?
C12 C11 S1 113.1(8) . . ?
C13 C12 C11 112.0(10) . . ?
C12 C13 S2 109.5(7) . . ?
C15 C14 S2 110.7(7) . . ?
C16 C15 C20 118.3(11) . . ?
C16 C15 C14 122.7(10) . . ?
C20 C15 C14 119.0(10) . . ?
C15 C16 C17 122.2(11) . . ?
C16 C17 C18 119.6(11) . . ?
C19 C18 C17 119.4(11) . . ?
C20 C19 C18 120.1(10) . . ?
O1 C20 C19 125.7(9) . . ?
O1 C20 C15 113.9(10) . . ?
C19 C20 C15 120.4(10) . . ?

loop_
_geom_bond_atom_site_label_1
_geom_bond_atom_site_label_2
_geom_bond_distance
_geom_bond_site_symmetry_2
_geom_bond_publ_flag
Hg1 Br2 2.5093(13) . ?
Hg1 Br1 2.5452(14) . ?
Hg1 S2 2.574(2) . ?
Hg1 S1 2.679(3) 1_455 ?
S1 C11 1.808(10) . ?
S1 C10 1.823(11) . ?
S1 Hg1 2.679(3) 1_655 ?
S2 C13 1.827(10) . ?
S2 C14 1.843(11) . ?
O1 C20 1.366(12) . ?
O1 C1 1.447(12) . ?
O2 C4 1.333(12) . ?
O2 C3 1.431(12) . ?
C1 C2 1.535(16) . ?
C2 C3 1.511(15) . ?
C4 C5 1.396(13) . ?
C4 C9 1.425(14) . ?
C5 C6 1.397(16) . ?
C6 C7 1.375(17) . ?
C7 C8 1.379(15) . ?
C8 C9 1.401(15) . ?
C9 C10 1.512(13) . ?
C11 C12 1.530(13) . ?
C12 C13 1.489(15) . ?
C14 C15 1.508(16) . ?
C15 C16 1.370(15) . ?
C15 C20 1.421(14) . ?
C16 C17 1.372(16) . ?
C17 C18 1.401(16) . ?
C18 C19 1.398(15) . ?
C19 C20 1.374(15) . ?
